data_1570004
loop_
_publ_author_name
'Mitchell, Travis B.'
'Zhang, Xiaotong'
'Jerozal, Ronald T.'
'Chen, Yu Sheng'
'Wang, SuYin'
'Benedict, Jason B.'

_publ_section_title
;
 Development of a scalar-based geometric parameterization approach for the
 crystal structure landscape of dithienylethene-based crystalline solids.
;
_journal_coeditor_code YC5044
_journal_issue 6
_journal_name_full IUCrJ
_journal_paper_doi 10.1107/S2052252523008060
_journal_volume 10
_journal_year 2023
_chemical_formula_moiety 'C46 H37 N3 O7 S2 Zn'
_chemical_formula_sum 'C46 H37 N3 O7 S2 Zn'
_chemical_formula_weight 873.27
_space_group_crystal_system triclinic
_space_group_IT_number 2
_space_group_name_Hall '-P 1'
_space_group_name_H-M_alt 'P -1'
_atom_sites_solution_hydrogens mixed
_atom_sites_solution_primary dual
_audit_creation_date 2022-04-17
_audit_creation_method
;
Olex2 1.5
(compiled 2022.04.07 svn.rca3783a0 for OlexSys, GUI svn.r6498)
;
_cell_angle_alpha 87.543(3)
_cell_angle_beta 82.666(3)
_cell_angle_gamma 66.797(3)
_cell_formula_units_Z 2
_cell_length_a 10.2620(11)
_cell_length_b 11.2119(12)
_cell_length_c 18.905(2)
_cell_measurement_reflns_used 3393
_cell_measurement_temperature 90.00
_cell_measurement_theta_max 25.66
_cell_measurement_theta_min 2.29
_cell_volume 1982.8(4)
_computing_cell_refinement 'SAINT V8.40B (Bruker AXS, 2016)'
_computing_data_reduction 'SAINT V8.40B (Bruker AXS, 2016)'
_computing_molecular_graphics 'Olex2 1.5 (Dolomanov et al., 2009)'
_computing_publication_material 'Olex2 1.5 (Dolomanov et al., 2009)'
_computing_structure_refinement 'SHELXL 2019/2 (Sheldrick, 2015)'
_computing_structure_solution 'SHELXT  (Sheldrick, 2015)'
_diffrn_ambient_temperature 90.00
_diffrn_measured_fraction_theta_full 0.999
_diffrn_measured_fraction_theta_max 0.996
_diffrn_measurement_device_type 'Bruker APEX-II CCD'
_diffrn_measurement_method '\f and \w scans'
_diffrn_radiation_type MoK\a
_diffrn_radiation_wavelength 0.71073
_diffrn_reflns_av_R_equivalents 0.1025
_diffrn_reflns_av_unetI/netI 0.1196
_diffrn_reflns_Laue_measured_fraction_full 0.999
_diffrn_reflns_Laue_measured_fraction_max 0.996
_diffrn_reflns_limit_h_max 12
_diffrn_reflns_limit_h_min -12
_diffrn_reflns_limit_k_max 14
_diffrn_reflns_limit_k_min -13
_diffrn_reflns_limit_l_max 23
_diffrn_reflns_limit_l_min 0
_diffrn_reflns_number 8125
_diffrn_reflns_point_group_measured_fraction_full 0.999
_diffrn_reflns_point_group_measured_fraction_max 0.996
_diffrn_reflns_theta_full 25.242
_diffrn_reflns_theta_max 26.414
_diffrn_reflns_theta_min 1.976
_diffrn_source_current 24.0
_diffrn_source_power 1.2
_diffrn_source_voltage 50.0
_diffrn_standards_number 0
_exptl_absorpt_coefficient_mu 0.783
_exptl_absorpt_correction_type none
_exptl_absorpt_process_details
;
 TWINABS-2012/1 (Bruker,2012) was used for absorption correction.
 
For component 1:
 wR2(int) was 0.0806 before and 0.0501 after correction.
 
For component 2:
 wR2(int) was 0.1023 before and 0.0600 after correction.
 The Ratio of minimum to maximum transmission is 0.75.

Final HKLF 4 output contains 43523 reflections, Rint = 0.1025
 (13173 with I > 3sig(I), Rint = 0.0504)
;
_exptl_crystal_colour colourless
_exptl_crystal_colour_primary colourless
_exptl_crystal_density_diffrn 1.463
_exptl_crystal_description prism
_exptl_crystal_F_000 904
_exptl_crystal_size_max 0.04
_exptl_crystal_size_mid 0.02
_exptl_crystal_size_min 0.02
_refine_diff_density_max 0.559
_refine_diff_density_min -0.721
_refine_diff_density_rms 0.121
_refine_ls_extinction_method none
_refine_ls_goodness_of_fit_ref 1.051
_refine_ls_hydrogen_treatment mixed
_refine_ls_matrix_type full
_refine_ls_number_parameters 544
_refine_ls_number_reflns 8125
_refine_ls_number_restraints 1
_refine_ls_restrained_S_all 1.051
_refine_ls_R_factor_all 0.1263
_refine_ls_R_factor_gt 0.0693
_refine_ls_shift/su_max 0.000
_refine_ls_shift/su_mean 0.000
_refine_ls_structure_factor_coef Fsqd
_refine_ls_weighting_details 'w=1/[\s^2^(Fo^2^)+(0.0218P)^2^+6.4705P] where P=(Fo^2^+2Fc^2^)/3'
_refine_ls_weighting_scheme calc
_refine_ls_wR_factor_gt 0.1156
_refine_ls_wR_factor_ref 0.1350
_reflns_Friedel_coverage 0.000
_reflns_number_gt 5497
_reflns_number_total 8125
_reflns_threshold_expression 'I > 2\s(I)'
_cod_data_source_file yc5044.cif
_cod_data_source_block dte-17
_cod_database_code 1570004
_shelx_shelxl_version_number 2019/2
_shelx_space_group_comment
;
The symmetry employed for this shelxl refinement is uniquely defined
by the following loop, which should always be used as a source of
symmetry information in preference to the above space-group names.
They are only intended as comments.
;
_shelx_estimated_absorpt_t_max 0.985
_shelx_estimated_absorpt_t_min 0.969
_olex2_refinement_description
;
1. Twinned data refinement
 Scales: 0.767(2)
 0.233(2)
2. Fixed Uiso
 At 1.2 times of:
  All C(H) groups, All O(H) groups
 At 1.5 times of:
  All C(H,H,H) groups
3. Restrained distances
 O3-H3
 0.84 with sigma of 0.02
4.a Aromatic/amide H refined with riding coordinates:
 C00I(H00I), C3(H3a), C4(H4), C5(H5), C6(H6), C7(H7), C9(H9), C14(H14),
 C15(H15), C16(H16), C17(H17), C20(H20), C21(H21), C22(H22), C23(H23), C24(H24),
  C26(H26), C31(H31), C32(H32), C33(H33), C34(H34), C36(H36), C38(H38), C43(H43)
4.b Idealised Me refined as rotating group with stretchable bonds:
 C12(H12a,H12b,H12c), C29(H29a,H29b,H29c), C44(H44a,H44b,H44c), C45(H45a,H45b,
 H45c)
;
_olex2_submission_special_instructions 'No special instructions were received'

loop_
_space_group_symop_operation_xyz
'x, y, z'
'-x, -y, -z'

loop_
_atom_site_label
_atom_site_type_symbol
_atom_site_fract_x
_atom_site_fract_y
_atom_site_fract_z
_atom_site_U_iso_or_equiv
_atom_site_adp_type
_atom_site_occupancy
_atom_site_site_symmetry_order
_atom_site_calc_flag
_atom_site_refinement_flags_posn
_atom_site_refinement_flags_adp
_atom_site_refinement_flags_occupancy
_atom_site_disorder_assembly
_atom_site_disorder_group
Zn01 Zn 0.37999(6) 0.25962(6) 0.46507(3) 0.01155(15) Uani 1 1 d . . . . .
S1 S 0.13252(13) 0.74331(13) 0.18447(6) 0.0161(3) Uani 1 1 d . . . . .
S2 S 0.76276(13) 0.75051(13) 0.19094(6) 0.0170(3) Uani 1 1 d . . . . .
O1 O 0.5552(3) 0.1903(3) 0.51539(17) 0.0159(7) Uani 1 1 d . . . . .
O2 O 0.6934(3) 0.1928(3) 0.41496(17) 0.0179(8) Uani 1 1 d . . . . .
O3 O 1.0924(4) -0.1205(4) 0.68269(18) 0.0218(8) Uani 1 1 d D . . . .
H3 H 1.146(5) -0.135(5) 0.6442(17) 0.026 Uiso 1 1 d D U . . .
O4 O 0.8692(4) -0.0191(4) 0.72930(18) 0.0243(9) Uani 1 1 d . . . . .
O5 O 1.2436(3) 0.1969(3) 0.52556(17) 0.0151(7) Uani 1 1 d . . . . .
O6 O 1.1017(3) 0.3132(3) 0.44659(17) 0.0190(8) Uani 1 1 d . . . . .
O7 O 0.3034(3) 0.4251(3) 0.53566(17) 0.0182(8) Uani 1 1 d . . . . .
N1 N 0.3691(4) 0.3917(4) 0.38172(19) 0.0131(9) Uani 1 1 d . . . . .
N2 N 0.4288(4) 1.1105(4) 0.38622(19) 0.0129(9) Uani 1 1 d . . . . .
N3 N 0.1860(4) 0.5014(4) 0.6442(2) 0.0196(10) Uani 1 1 d . . . . .
C00I C 0.8966(5) 0.2107(4) 0.4964(2) 0.0125(10) Uani 1 1 d . . . . .
H00I H 0.882410 0.262475 0.454711 0.015 Uiso 1 1 calc R U . . .
C1 C 0.4268(5) 0.7433(5) 0.0221(2) 0.0131(11) Uani 1 1 d . . . . .
C2 C 0.3628(5) 0.7507(5) -0.0453(2) 0.0139(11) Uani 1 1 d . . . . .
C3 C 0.2999(5) 0.6664(5) -0.0577(2) 0.0154(11) Uani 1 1 d . . . . .
H3A H 0.304793 0.598818 -0.024762 0.018 Uiso 1 1 calc R U . . .
C4 C 0.2294(5) 0.6780(5) -0.1174(3) 0.0184(12) Uani 1 1 d . . . . .
H4 H 0.187504 0.618449 -0.125048 0.022 Uiso 1 1 calc R U . . .
C5 C 0.2204(5) 0.7762(6) -0.1656(3) 0.0221(13) Uani 1 1 d . . . . .
H5 H 0.170877 0.785464 -0.205975 0.026 Uiso 1 1 calc R U . . .
C6 C 0.2845(5) 0.8619(5) -0.1546(3) 0.0199(12) Uani 1 1 d . . . . .
H6 H 0.278966 0.929485 -0.187649 0.024 Uiso 1 1 calc R U . . .
C7 C 0.3561(5) 0.8483(5) -0.0955(2) 0.0152(11) Uani 1 1 d . . . . .
H7 H 0.401293 0.905735 -0.088778 0.018 Uiso 1 1 calc R U . . .
C8 C 0.3393(5) 0.7256(5) 0.0881(2) 0.0136(11) Uani 1 1 d . . . . .
C9 C 0.3977(5) 0.6350(5) 0.1423(2) 0.0123(10) Uani 1 1 d . . . . .
H9 H 0.496213 0.580036 0.139362 0.015 Uiso 1 1 calc R U . . .
C10 C 0.3016(5) 0.6332(5) 0.1984(2) 0.0133(11) Uani 1 1 d . . . . .
C11 C 0.1932(5) 0.7897(5) 0.1030(2) 0.0136(11) Uani 1 1 d . . . . .
C12 C 0.0869(5) 0.8892(5) 0.0612(3) 0.0183(12) Uani 1 1 d . . . . .
H12A H 0.053(3) 0.8472(13) 0.0301(16) 0.027 Uiso 1 1 calc R U . . .
H12B H 0.1311(16) 0.939(3) 0.0343(16) 0.027 Uiso 1 1 calc R U . . .
H12C H 0.010(3) 0.944(3) 0.0927(9) 0.027 Uiso 1 1 calc R U . . .
C13 C 0.3242(5) 0.5526(5) 0.2619(2) 0.0130(10) Uani 1 1 d . . . . .
C14 C 0.4386(5) 0.4324(5) 0.2604(2) 0.0147(11) Uani 1 1 d . . . . .
H14 H 0.503028 0.402805 0.218007 0.018 Uiso 1 1 calc R U . . .
C15 C 0.4578(5) 0.3567(5) 0.3204(2) 0.0119(10) Uani 1 1 d . . . . .
H15 H 0.537461 0.275877 0.318629 0.014 Uiso 1 1 calc R U . . .
C16 C 0.2604(5) 0.5070(5) 0.3833(2) 0.0160(11) Uani 1 1 d . . . . .
H16 H 0.197480 0.534024 0.426345 0.019 Uiso 1 1 calc R U . . .
C17 C 0.2348(5) 0.5889(5) 0.3256(2) 0.0162(11) Uani 1 1 d . . . . .
H17 H 0.155864 0.670331 0.329464 0.019 Uiso 1 1 calc R U . . .
C18 C 0.5546(5) 0.7519(5) 0.0252(2) 0.0110(10) Uani 1 1 d . . . . .
C19 C 0.6538(5) 0.7497(5) -0.0402(2) 0.0139(11) Uani 1 1 d . . . . .
C20 C 0.7114(5) 0.8448(5) -0.0492(3) 0.0175(12) Uani 1 1 d . . . . .
H20 H 0.684153 0.911837 -0.014566 0.021 Uiso 1 1 calc R U . . .
C21 C 0.8078(5) 0.8416(5) -0.1084(3) 0.0196(12) Uani 1 1 d . . . . .
H21 H 0.845335 0.906891 -0.114664 0.024 Uiso 1 1 calc R U . . .
C22 C 0.8490(5) 0.7429(5) -0.1584(3) 0.0179(12) Uani 1 1 d . . . . .
H22 H 0.915930 0.740087 -0.198624 0.022 Uiso 1 1 calc R U . . .
C23 C 0.7940(5) 0.6488(5) -0.1503(2) 0.0171(11) Uani 1 1 d . . . . .
H23 H 0.823274 0.581029 -0.184674 0.020 Uiso 1 1 calc R U . . .
C24 C 0.6957(5) 0.6527(5) -0.0919(2) 0.0139(11) Uani 1 1 d . . . . .
H24 H 0.656530 0.588405 -0.087081 0.017 Uiso 1 1 calc R U . . .
C25 C 0.6046(5) 0.7672(5) 0.0935(2) 0.0141(11) Uani 1 1 d . . . . .
C26 C 0.5168(5) 0.8539(5) 0.1494(2) 0.0112(10) Uani 1 1 d . . . . .
H26 H 0.418486 0.905582 0.147261 0.013 Uiso 1 1 calc R U . . .
C27 C 0.5847(5) 0.8569(5) 0.2056(2) 0.0133(10) Uani 1 1 d . . . . .
C28 C 0.7441(5) 0.7040(5) 0.1086(2) 0.0150(11) Uani 1 1 d . . . . .
C29 C 0.8723(5) 0.6084(5) 0.0651(3) 0.0205(12) Uani 1 1 d . . . . .
H29A H 0.916(2) 0.6547(14) 0.0323(16) 0.031 Uiso 1 1 calc R U . . .
H29B H 0.8431(11) 0.553(3) 0.0383(16) 0.031 Uiso 1 1 calc R U . . .
H29C H 0.940(3) 0.556(3) 0.0965(9) 0.031 Uiso 1 1 calc R U . . .
C30 C 0.5313(5) 0.9393(5) 0.2694(2) 0.0125(10) Uani 1 1 d . . . . .
C31 C 0.4060(5) 1.0506(5) 0.2702(2) 0.0146(11) Uani 1 1 d . . . . .
H31 H 0.353328 1.070080 0.230391 0.017 Uiso 1 1 calc R U . . .
C32 C 0.3587(5) 1.1321(5) 0.3286(2) 0.0130(10) Uani 1 1 d . . . . .
H32 H 0.272652 1.207109 0.328123 0.016 Uiso 1 1 calc R U . . .
C33 C 0.5464(5) 1.0016(5) 0.3869(2) 0.0150(11) Uani 1 1 d . . . . .
H33 H 0.595537 0.983526 0.427857 0.018 Uiso 1 1 calc R U . . .
C34 C 0.5993(5) 0.9148(5) 0.3308(2) 0.0137(10) Uani 1 1 d . . . . .
H34 H 0.682356 0.837903 0.334040 0.016 Uiso 1 1 calc R U . . .
C35 C 0.7939(5) 0.1625(4) 0.5238(2) 0.0119(10) Uani 1 1 d . . . . .
C36 C 0.8127(5) 0.0902(4) 0.5856(2) 0.0125(10) Uani 1 1 d . . . . .
H36 H 0.740189 0.062786 0.606880 0.015 Uiso 1 1 calc R U . . .
C37 C 0.9383(5) 0.0577(5) 0.6167(2) 0.0146(11) Uani 1 1 d . . . . .
C38 C 1.0407(5) 0.1048(5) 0.5885(2) 0.0142(10) Uani 1 1 d . . . . .
H38 H 1.126013 0.082508 0.609909 0.017 Uiso 1 1 calc R U . . .
C39 C 1.0181(5) 0.1848(4) 0.5286(2) 0.0107(10) Uani 1 1 d . . . . .
C40 C 0.6708(5) 0.1851(5) 0.4816(2) 0.0157(11) Uani 1 1 d . . . . .
C41 C 0.9618(5) -0.0299(5) 0.6808(3) 0.0180(11) Uani 1 1 d . . . . .
C42 C 1.1274(5) 0.2361(5) 0.4973(2) 0.0122(10) Uani 1 1 d . . . . .
C43 C 0.1939(5) 0.4578(5) 0.5792(3) 0.0185(11) Uani 1 1 d . . . . .
H43 H 0.111407 0.451045 0.565162 0.022 Uiso 1 1 calc R U . . .
C44 C 0.3068(6) 0.5165(6) 0.6686(3) 0.0330(15) Uani 1 1 d . . . . .
H44A H 0.396(3) 0.471(3) 0.6334(15) 0.049 Uiso 1 1 calc R U . . .
H44B H 0.322(3) 0.476(3) 0.7181(17) 0.049 Uiso 1 1 calc R U . . .
H44C H 0.2870(18) 0.613(3) 0.6718(19) 0.049 Uiso 1 1 calc R U . . .
C45 C 0.0494(6) 0.5553(6) 0.6892(3) 0.0272(13) Uani 1 1 d . . . . .
H45A H 0.020(2) 0.654(3) 0.6959(15) 0.041 Uiso 1 1 calc R U . . .
H45B H 0.0589(12) 0.510(3) 0.7387(16) 0.041 Uiso 1 1 calc R U . . .
H45C H -0.028(2) 0.540(3) 0.6652(11) 0.041 Uiso 1 1 calc R U . . .

loop_
_atom_site_aniso_label
_atom_site_aniso_U_11
_atom_site_aniso_U_22
_atom_site_aniso_U_33
_atom_site_aniso_U_23
_atom_site_aniso_U_13
_atom_site_aniso_U_12
Zn01 0.0071(3) 0.0168(3) 0.0123(3) 0.0026(2) -0.0026(2) -0.0062(3)
S1 0.0086(6) 0.0207(8) 0.0164(6) 0.0035(5) -0.0016(5) -0.0033(6)
S2 0.0099(6) 0.0211(8) 0.0184(6) -0.0017(5) -0.0044(5) -0.0034(6)
O1 0.0078(17) 0.022(2) 0.0188(17) 0.0026(14) -0.0035(14) -0.0065(16)
O2 0.0146(18) 0.027(2) 0.0167(18) 0.0053(15) -0.0072(14) -0.0118(17)
O3 0.016(2) 0.029(2) 0.0186(19) 0.0109(16) -0.0059(15) -0.0075(18)
O4 0.0153(19) 0.040(3) 0.0214(19) 0.0087(17) -0.0009(16) -0.0159(19)
O5 0.0081(17) 0.0202(19) 0.0202(18) 0.0049(14) -0.0036(14) -0.0089(15)
O6 0.0137(18) 0.025(2) 0.0213(19) 0.0097(15) -0.0074(14) -0.0102(17)
O7 0.0156(19) 0.021(2) 0.0188(18) -0.0029(15) 0.0040(15) -0.0096(17)
N1 0.007(2) 0.020(2) 0.012(2) 0.0029(17) -0.0028(16) -0.0054(19)
N2 0.013(2) 0.014(2) 0.014(2) -0.0004(16) -0.0021(16) -0.0074(19)
N3 0.021(2) 0.020(3) 0.018(2) -0.0049(18) -0.0013(18) -0.009(2)
C00I 0.012(3) 0.013(3) 0.012(2) -0.0011(19) -0.0015(19) -0.004(2)
C1 0.015(3) 0.011(3) 0.013(2) 0.0014(19) -0.0025(19) -0.005(2)
C2 0.010(3) 0.017(3) 0.014(2) -0.001(2) -0.0049(19) -0.004(2)
C3 0.016(3) 0.017(3) 0.015(2) 0.001(2) -0.006(2) -0.007(2)
C4 0.014(3) 0.024(3) 0.020(3) -0.001(2) -0.003(2) -0.010(3)
C5 0.014(3) 0.036(4) 0.013(3) 0.002(2) -0.005(2) -0.006(3)
C6 0.016(3) 0.025(3) 0.015(3) 0.007(2) -0.001(2) -0.005(3)
C7 0.009(3) 0.019(3) 0.017(2) 0.002(2) -0.0012(19) -0.005(2)
C8 0.011(3) 0.020(3) 0.014(2) 0.001(2) -0.0057(19) -0.010(2)
C9 0.006(2) 0.013(3) 0.018(2) 0.002(2) -0.0071(19) -0.002(2)
C10 0.005(2) 0.015(3) 0.018(3) -0.002(2) -0.0031(19) -0.002(2)
C11 0.013(3) 0.017(3) 0.015(2) 0.000(2) -0.0039(19) -0.009(2)
C12 0.012(3) 0.019(3) 0.022(3) 0.006(2) -0.005(2) -0.003(3)
C13 0.010(2) 0.018(3) 0.014(2) 0.002(2) -0.0048(19) -0.008(2)
C14 0.011(3) 0.023(3) 0.013(2) -0.001(2) -0.0017(19) -0.009(2)
C15 0.007(2) 0.014(3) 0.016(2) 0.0007(19) -0.0043(19) -0.005(2)
C16 0.016(3) 0.021(3) 0.013(2) -0.002(2) 0.000(2) -0.010(2)
C17 0.012(3) 0.014(3) 0.021(3) 0.003(2) -0.003(2) -0.003(2)
C18 0.010(2) 0.007(3) 0.014(2) -0.0007(19) -0.0010(18) -0.001(2)
C19 0.010(3) 0.012(3) 0.017(3) 0.001(2) -0.0073(19) 0.000(2)
C20 0.016(3) 0.022(3) 0.017(3) 0.002(2) -0.004(2) -0.010(3)
C21 0.020(3) 0.023(3) 0.022(3) 0.007(2) -0.005(2) -0.014(3)
C22 0.009(3) 0.024(3) 0.018(3) 0.003(2) -0.002(2) -0.003(2)
C23 0.014(3) 0.022(3) 0.015(3) -0.001(2) -0.004(2) -0.006(3)
C24 0.008(2) 0.015(3) 0.020(3) 0.000(2) -0.0036(19) -0.006(2)
C25 0.013(3) 0.020(3) 0.013(2) 0.003(2) -0.0030(19) -0.009(2)
C26 0.005(2) 0.010(3) 0.018(2) 0.0014(19) -0.0040(18) -0.003(2)
C27 0.014(3) 0.013(3) 0.014(2) 0.0008(19) -0.0034(19) -0.006(2)
C28 0.015(3) 0.015(3) 0.016(2) 0.001(2) 0.000(2) -0.008(2)
C29 0.011(3) 0.024(3) 0.022(3) -0.002(2) -0.003(2) -0.001(3)
C30 0.006(2) 0.019(3) 0.016(2) 0.001(2) -0.0015(18) -0.007(2)
C31 0.006(2) 0.026(3) 0.016(2) 0.002(2) -0.0036(19) -0.010(2)
C32 0.009(2) 0.014(3) 0.016(2) 0.002(2) -0.0017(19) -0.005(2)
C33 0.017(3) 0.020(3) 0.013(2) 0.005(2) -0.005(2) -0.011(2)
C34 0.009(2) 0.015(3) 0.017(2) 0.005(2) -0.0023(19) -0.005(2)
C35 0.009(2) 0.013(3) 0.014(2) -0.0003(19) -0.0021(18) -0.004(2)
C36 0.007(2) 0.014(3) 0.019(2) 0.001(2) 0.0010(19) -0.008(2)
C37 0.010(3) 0.020(3) 0.015(2) 0.001(2) -0.0025(19) -0.007(2)
C38 0.012(3) 0.019(3) 0.014(2) 0.000(2) -0.0032(19) -0.007(2)
C39 0.009(2) 0.009(2) 0.014(2) -0.0032(18) -0.0011(18) -0.004(2)
C40 0.016(3) 0.016(3) 0.017(3) 0.002(2) -0.004(2) -0.007(2)
C41 0.017(3) 0.021(3) 0.022(3) 0.004(2) -0.011(2) -0.012(3)
C42 0.008(2) 0.013(3) 0.015(2) -0.0008(19) 0.0009(19) -0.005(2)
C43 0.021(3) 0.014(3) 0.020(3) 0.003(2) -0.008(2) -0.005(2)
C44 0.024(3) 0.050(4) 0.030(3) -0.005(3) -0.010(3) -0.018(3)
C45 0.020(3) 0.026(3) 0.029(3) -0.004(2) -0.001(2) -0.003(3)

loop_
_atom_type_symbol
_atom_type_description
_atom_type_scat_dispersion_real
_atom_type_scat_dispersion_imag
_atom_type_scat_source
C C 0.0033 0.0016 'International Tables Vol C Tables 4.2.6.8 and 6.1.1.4'
H H 0.0000 0.0000 'International Tables Vol C Tables 4.2.6.8 and 6.1.1.4'
N N 0.0061 0.0033 'International Tables Vol C Tables 4.2.6.8 and 6.1.1.4'
O O 0.0106 0.0060 'International Tables Vol C Tables 4.2.6.8 and 6.1.1.4'
S S 0.1246 0.1234 'International Tables Vol C Tables 4.2.6.8 and 6.1.1.4'
Zn Zn 0.2839 1.4301 'International Tables Vol C Tables 4.2.6.8 and 6.1.1.4'

loop_
_geom_angle_atom_site_label_1
_geom_angle_atom_site_label_2
_geom_angle_atom_site_label_3
_geom_angle
_geom_angle_site_symmetry_1
_geom_angle_site_symmetry_3
_geom_angle_publ_flag
O1 Zn01 O5 103.25(13) . 1_455 ?
O1 Zn01 O7 87.20(13) . . ?
O1 Zn01 N1 118.89(14) . . ?
O1 Zn01 N2 101.45(14) . 1_545 ?
O5 Zn01 O7 87.18(13) 1_455 . ?
O5 Zn01 N1 136.91(14) 1_455 . ?
O5 Zn01 N2 91.89(14) 1_455 1_545 ?
N1 Zn01 O7 86.32(14) . . ?
N1 Zn01 N2 88.45(15) . 1_545 ?
N2 Zn01 O7 171.28(14) 1_545 . ?
C11 S1 C10 92.8(2) . . ?
C28 S2 C27 92.8(2) . . ?
C40 O1 Zn01 118.1(3) . . ?
C41 O3 H3 116(4) . . ?
C42 O5 Zn01 108.0(3) . 1_655 ?
C43 O7 Zn01 125.2(3) . . ?
C15 N1 Zn01 121.5(3) . . ?
C16 N1 Zn01 120.6(3) . . ?
C16 N1 C15 117.1(4) . . ?
C32 N2 Zn01 121.5(3) . 1_565 ?
C33 N2 Zn01 120.0(3) . 1_565 ?
C33 N2 C32 117.5(4) . . ?
C43 N3 C44 121.2(5) . . ?
C43 N3 C45 120.8(4) . . ?
C44 N3 C45 117.3(4) . . ?
C35 C00I H00I 119.3 . . ?
C39 C00I H00I 119.3 . . ?
C39 C00I C35 121.4(4) . . ?
C2 C1 C8 114.9(4) . . ?
C18 C1 C2 124.0(4) . . ?
C18 C1 C8 121.1(4) . . ?
C3 C2 C1 120.5(4) . . ?
C3 C2 C7 118.2(4) . . ?
C7 C2 C1 121.2(5) . . ?
C2 C3 H3A 119.2 . . ?
C2 C3 C4 121.5(5) . . ?
C4 C3 H3A 119.2 . . ?
C3 C4 H4 120.0 . . ?
C5 C4 C3 120.0(5) . . ?
C5 C4 H4 120.0 . . ?
C4 C5 H5 120.2 . . ?
C4 C5 C6 119.6(5) . . ?
C6 C5 H5 120.2 . . ?
C5 C6 H6 120.0 . . ?
C7 C6 C5 120.0(5) . . ?
C7 C6 H6 120.0 . . ?
C2 C7 H7 119.6 . . ?
C6 C7 C2 120.8(5) . . ?
C6 C7 H7 119.6 . . ?
C9 C8 C1 123.3(4) . . ?
C11 C8 C1 125.0(4) . . ?
C11 C8 C9 111.7(4) . . ?
C8 C9 H9 122.6 . . ?
C10 C9 C8 114.8(4) . . ?
C10 C9 H9 122.6 . . ?
C9 C10 S1 109.7(3) . . ?
C9 C10 C13 129.2(4) . . ?
C13 C10 S1 121.1(4) . . ?
C8 C11 S1 110.9(4) . . ?
C8 C11 C12 130.7(4) . . ?
C12 C11 S1 118.5(4) . . ?
C11 C12 H12A 109.5 . . ?
C11 C12 H12B 109.5 . . ?
C11 C12 H12C 109.5 . . ?
H12A C12 H12B 109.5 . . ?
H12A C12 H12C 109.5 . . ?
H12B C12 H12C 109.5 . . ?
C14 C13 C10 120.3(4) . . ?
C17 C13 C10 122.9(4) . . ?
C17 C13 C14 116.7(4) . . ?
C13 C14 H14 120.1 . . ?
C15 C14 C13 119.7(4) . . ?
C15 C14 H14 120.1 . . ?
N1 C15 C14 123.2(4) . . ?
N1 C15 H15 118.4 . . ?
C14 C15 H15 118.4 . . ?
N1 C16 H16 118.4 . . ?
N1 C16 C17 123.1(5) . . ?
C17 C16 H16 118.4 . . ?
C13 C17 H17 120.0 . . ?
C16 C17 C13 120.1(5) . . ?
C16 C17 H17 120.0 . . ?
C1 C18 C19 122.2(4) . . ?
C1 C18 C25 122.8(4) . . ?
C25 C18 C19 115.0(4) . . ?
C20 C19 C18 119.7(4) . . ?
C24 C19 C18 121.8(5) . . ?
C24 C19 C20 118.5(5) . . ?
C19 C20 H20 119.8 . . ?
C21 C20 C19 120.4(5) . . ?
C21 C20 H20 119.8 . . ?
C20 C21 H21 120.1 . . ?
C22 C21 C20 119.8(5) . . ?
C22 C21 H21 120.1 . . ?
C21 C22 H22 119.7 . . ?
C23 C22 C21 120.5(5) . . ?
C23 C22 H22 119.7 . . ?
C22 C23 H23 120.0 . . ?
C22 C23 C24 120.0(5) . . ?
C24 C23 H23 120.0 . . ?
C19 C24 H24 119.6 . . ?
C23 C24 C19 120.7(5) . . ?
C23 C24 H24 119.6 . . ?
C26 C25 C18 124.0(4) . . ?
C28 C25 C18 123.9(4) . . ?
C28 C25 C26 111.9(4) . . ?
C25 C26 H26 122.7 . . ?
C27 C26 C25 114.5(4) . . ?
C27 C26 H26 122.7 . . ?
C26 C27 S2 110.0(4) . . ?
C26 C27 C30 129.4(4) . . ?
C30 C27 S2 120.4(3) . . ?
C25 C28 S2 110.7(4) . . ?
C25 C28 C29 130.4(4) . . ?
C29 C28 S2 119.0(4) . . ?
C28 C29 H29A 109.5 . . ?
C28 C29 H29B 109.5 . . ?
C28 C29 H29C 109.5 . . ?
H29A C29 H29B 109.5 . . ?
H29A C29 H29C 109.5 . . ?
H29B C29 H29C 109.5 . . ?
C31 C30 C27 119.5(4) . . ?
C34 C30 C27 123.9(4) . . ?
C34 C30 C31 116.6(4) . . ?
C30 C31 H31 120.0 . . ?
C32 C31 C30 120.0(4) . . ?
C32 C31 H31 120.0 . . ?
N2 C32 C31 122.9(4) . . ?
N2 C32 H32 118.6 . . ?
C31 C32 H32 118.6 . . ?
N2 C33 H33 118.5 . . ?
N2 C33 C34 123.0(4) . . ?
C34 C33 H33 118.5 . . ?
C30 C34 H34 120.0 . . ?
C33 C34 C30 120.0(5) . . ?
C33 C34 H34 120.0 . . ?
C00I C35 C40 118.1(4) . . ?
C36 C35 C00I 119.3(4) . . ?
C36 C35 C40 122.6(4) . . ?
C35 C36 H36 120.1 . . ?
C35 C36 C37 119.8(4) . . ?
C37 C36 H36 120.1 . . ?
C36 C37 C41 119.0(4) . . ?
C38 C37 C36 120.3(4) . . ?
C38 C37 C41 120.6(4) . . ?
C37 C38 H38 120.0 . . ?
C37 C38 C39 120.0(4) . . ?
C39 C38 H38 120.0 . . ?
C00I C39 C38 118.9(4) . . ?
C00I C39 C42 120.2(4) . . ?
C38 C39 C42 120.8(4) . . ?
O1 C40 O2 124.8(4) . . ?
O1 C40 C35 117.7(4) . . ?
O2 C40 C35 117.4(4) . . ?
O3 C41 C37 116.8(4) . . ?
O4 C41 O3 120.2(4) . . ?
O4 C41 C37 123.0(5) . . ?
O5 C42 C39 116.5(4) . . ?
O6 C42 O5 123.7(4) . . ?
O6 C42 C39 119.8(4) . . ?
O7 C43 N3 123.5(5) . . ?
O7 C43 H43 118.3 . . ?
N3 C43 H43 118.3 . . ?
N3 C44 H44A 109.5 . . ?
N3 C44 H44B 109.5 . . ?
N3 C44 H44C 109.5 . . ?
H44A C44 H44B 109.5 . . ?
H44A C44 H44C 109.5 . . ?
H44B C44 H44C 109.5 . . ?
N3 C45 H45A 109.5 . . ?
N3 C45 H45B 109.5 . . ?
N3 C45 H45C 109.5 . . ?
H45A C45 H45B 109.5 . . ?
H45A C45 H45C 109.5 . . ?
H45B C45 H45C 109.5 . . ?

loop_
_geom_bond_atom_site_label_1
_geom_bond_atom_site_label_2
_geom_bond_distance
_geom_bond_site_symmetry_2
_geom_bond_publ_flag
Zn01 O1 2.003(3) . ?
Zn01 O5 2.015(3) 1_455 ?
Zn01 O7 2.153(3) . ?
Zn01 N1 2.098(4) . ?
Zn01 N2 2.152(4) 1_545 ?
S1 C10 1.733(5) . ?
S1 C11 1.724(5) . ?
S2 C27 1.738(5) . ?
S2 C28 1.719(5) . ?
O1 C40 1.254(5) . ?
O2 C40 1.258(5) . ?
O3 H3 0.835(19) . ?
O3 C41 1.329(6) . ?
O4 C41 1.206(6) . ?
O5 C42 1.277(5) . ?
O6 C42 1.245(5) . ?
O7 C43 1.241(6) . ?
N1 C15 1.346(6) . ?
N1 C16 1.332(6) . ?
N2 C32 1.343(6) . ?
N2 C33 1.337(6) . ?
N3 C43 1.323(6) . ?
N3 C44 1.447(6) . ?
N3 C45 1.458(6) . ?
C00I H00I 0.9500 . ?
C00I C35 1.399(6) . ?
C00I C39 1.379(6) . ?
C1 C2 1.492(6) . ?
C1 C8 1.496(6) . ?
C1 C18 1.361(6) . ?
C2 C3 1.380(7) . ?
C2 C7 1.403(7) . ?
C3 H3A 0.9500 . ?
C3 C4 1.391(6) . ?
C4 H4 0.9500 . ?
C4 C5 1.380(7) . ?
C5 H5 0.9500 . ?
C5 C6 1.395(7) . ?
C6 H6 0.9500 . ?
C6 C7 1.386(6) . ?
C7 H7 0.9500 . ?
C8 C9 1.424(6) . ?
C8 C11 1.380(7) . ?
C9 H9 0.9500 . ?
C9 C10 1.359(6) . ?
C10 C13 1.457(6) . ?
C11 C12 1.498(6) . ?
C12 H12A 0.94(3) . ?
C12 H12B 0.94(3) . ?
C12 H12C 0.94(3) . ?
C13 C14 1.395(7) . ?
C13 C17 1.387(6) . ?
C14 H14 0.9500 . ?
C14 C15 1.375(6) . ?
C15 H15 0.9500 . ?
C16 H16 0.9500 . ?
C16 C17 1.379(6) . ?
C17 H17 0.9500 . ?
C18 C19 1.493(6) . ?
C18 C25 1.489(6) . ?
C19 C20 1.403(7) . ?
C19 C24 1.392(7) . ?
C20 H20 0.9500 . ?
C20 C21 1.388(7) . ?
C21 H21 0.9500 . ?
C21 C22 1.383(7) . ?
C22 H22 0.9500 . ?
C22 C23 1.374(7) . ?
C23 H23 0.9500 . ?
C23 C24 1.386(6) . ?
C24 H24 0.9500 . ?
C25 C26 1.424(7) . ?
C25 C28 1.386(7) . ?
C26 H26 0.9500 . ?
C26 C27 1.351(6) . ?
C27 C30 1.463(7) . ?
C28 C29 1.498(7) . ?
C29 H29A 0.97(3) . ?
C29 H29B 0.97(3) . ?
C29 H29C 0.97(3) . ?
C30 C31 1.394(7) . ?
C30 C34 1.393(6) . ?
C31 H31 0.9500 . ?
C31 C32 1.375(7) . ?
C32 H32 0.9500 . ?
C33 H33 0.9500 . ?
C33 C34 1.375(7) . ?
C34 H34 0.9500 . ?
C35 C36 1.384(6) . ?
C35 C40 1.510(6) . ?
C36 H36 0.9500 . ?
C36 C37 1.394(6) . ?
C37 C38 1.392(6) . ?
C37 C41 1.510(6) . ?
C38 H38 0.9500 . ?
C38 C39 1.399(6) . ?
C39 C42 1.500(6) . ?
C43 H43 0.9500 . ?
C44 H44A 1.03(3) . ?
C44 H44B 1.03(3) . ?
C44 H44C 1.03(3) . ?
C45 H45A 1.04(3) . ?
C45 H45B 1.04(3) . ?
C45 H45C 1.04(3) . ?

loop_
_geom_hbond_atom_site_label_D
_geom_hbond_atom_site_label_H
_geom_hbond_atom_site_label_A
_geom_hbond_distance_DH
_geom_hbond_distance_HA
_geom_hbond_distance_DA
_geom_hbond_angle_DHA
_geom_hbond_site_symmetry_A
_geom_hbond_publ_flag
O3 H3 O2 0.835(19) 1.77(3) 2.566(5) 159(5) 2_756 yes

loop_
_geom_torsion_atom_site_label_1
_geom_torsion_atom_site_label_2
_geom_torsion_atom_site_label_3
_geom_torsion_atom_site_label_4
_geom_torsion
_geom_torsion_site_symmetry_1
_geom_torsion_site_symmetry_2
_geom_torsion_site_symmetry_3
_geom_torsion_site_symmetry_4
_geom_torsion_publ_flag
Zn01 O1 C40 O2 -16.3(7) . . . . ?
Zn01 O1 C40 C35 166.3(3) . . . . ?
Zn01 O5 C42 O6 -8.2(6) 1_655 . . . ?
Zn01 O5 C42 C39 172.0(3) 1_655 . . . ?
Zn01 O7 C43 N3 139.8(4) . . . . ?
Zn01 N1 C15 C14 168.4(3) . . . . ?
Zn01 N1 C16 C17 -169.2(4) . . . . ?
Zn01 N2 C32 C31 165.6(3) 1_565 . . . ?
Zn01 N2 C33 C34 -166.6(3) 1_565 . . . ?
S1 C10 C13 C14 152.9(4) . . . . ?
S1 C10 C13 C17 -26.4(6) . . . . ?
S2 C27 C30 C31 159.4(4) . . . . ?
S2 C27 C30 C34 -19.8(6) . . . . ?
N1 C16 C17 C13 0.1(7) . . . . ?
N2 C33 C34 C30 1.1(7) . . . . ?
C00I C35 C36 C37 -5.0(7) . . . . ?
C00I C35 C40 O1 -152.5(4) . . . . ?
C00I C35 C40 O2 29.8(7) . . . . ?
C00I C39 C42 O5 -172.8(4) . . . . ?
C00I C39 C42 O6 7.4(7) . . . . ?
C1 C2 C3 C4 174.7(5) . . . . ?
C1 C2 C7 C6 -173.8(4) . . . . ?
C1 C8 C9 C10 179.8(5) . . . . ?
C1 C8 C11 S1 -179.7(4) . . . . ?
C1 C8 C11 C12 -0.6(9) . . . . ?
C1 C18 C19 C20 130.6(5) . . . . ?
C1 C18 C19 C24 -51.8(7) . . . . ?
C1 C18 C25 C26 -44.2(7) . . . . ?
C1 C18 C25 C28 139.6(5) . . . . ?
C2 C1 C8 C9 134.8(5) . . . . ?
C2 C1 C8 C11 -42.4(7) . . . . ?
C2 C1 C18 C19 -9.4(8) . . . . ?
C2 C1 C18 C25 169.1(5) . . . . ?
C2 C3 C4 C5 -0.5(8) . . . . ?
C3 C2 C7 C6 1.9(7) . . . . ?
C3 C4 C5 C6 1.1(8) . . . . ?
C4 C5 C6 C7 -0.2(8) . . . . ?
C5 C6 C7 C2 -1.3(8) . . . . ?
C7 C2 C3 C4 -1.1(7) . . . . ?
C8 C1 C2 C3 -43.3(7) . . . . ?
C8 C1 C2 C7 132.4(5) . . . . ?
C8 C1 C18 C19 170.8(5) . . . . ?
C8 C1 C18 C25 -10.7(8) . . . . ?
C8 C9 C10 S1 1.3(6) . . . . ?
C8 C9 C10 C13 179.3(5) . . . . ?
C9 C8 C11 S1 2.8(5) . . . . ?
C9 C8 C11 C12 -178.0(5) . . . . ?
C9 C10 C13 C14 -24.9(8) . . . . ?
C9 C10 C13 C17 155.9(5) . . . . ?
C10 S1 C11 C8 -1.8(4) . . . . ?
C10 S1 C11 C12 178.9(4) . . . . ?
C10 C13 C14 C15 -179.3(4) . . . . ?
C10 C13 C17 C16 178.7(4) . . . . ?
C11 S1 C10 C9 0.3(4) . . . . ?
C11 S1 C10 C13 -177.9(4) . . . . ?
C11 C8 C9 C10 -2.8(6) . . . . ?
C13 C14 C15 N1 1.3(7) . . . . ?
C14 C13 C17 C16 -0.6(7) . . . . ?
C15 N1 C16 C17 1.0(7) . . . . ?
C16 N1 C15 C14 -1.7(6) . . . . ?
C17 C13 C14 C15 -0.1(7) . . . . ?
C18 C1 C2 C3 136.9(5) . . . . ?
C18 C1 C2 C7 -47.4(7) . . . . ?
C18 C1 C8 C9 -45.4(7) . . . . ?
C18 C1 C8 C11 137.5(5) . . . . ?
C18 C19 C20 C21 177.6(4) . . . . ?
C18 C19 C24 C23 -176.5(4) . . . . ?
C18 C25 C26 C27 -177.3(4) . . . . ?
C18 C25 C28 S2 177.6(4) . . . . ?
C18 C25 C28 C29 -1.6(8) . . . . ?
C19 C18 C25 C26 134.4(5) . . . . ?
C19 C18 C25 C28 -41.8(7) . . . . ?
C19 C20 C21 C22 -0.9(7) . . . . ?
C20 C19 C24 C23 1.1(7) . . . . ?
C20 C21 C22 C23 0.8(7) . . . . ?
C21 C22 C23 C24 0.4(7) . . . . ?
C22 C23 C24 C19 -1.3(7) . . . . ?
C24 C19 C20 C21 0.0(7) . . . . ?
C25 C18 C19 C20 -48.0(6) . . . . ?
C25 C18 C19 C24 129.6(5) . . . . ?
C25 C26 C27 S2 0.1(5) . . . . ?
C25 C26 C27 C30 175.7(5) . . . . ?
C26 C25 C28 S2 1.0(5) . . . . ?
C26 C25 C28 C29 -178.1(5) . . . . ?
C26 C27 C30 C31 -15.8(8) . . . . ?
C26 C27 C30 C34 164.9(5) . . . . ?
C27 S2 C28 C25 -0.9(4) . . . . ?
C27 S2 C28 C29 178.4(4) . . . . ?
C27 C30 C31 C32 -176.8(4) . . . . ?
C27 C30 C34 C33 176.0(4) . . . . ?
C28 S2 C27 C26 0.5(4) . . . . ?
C28 S2 C27 C30 -175.6(4) . . . . ?
C28 C25 C26 C27 -0.7(6) . . . . ?
C30 C31 C32 N2 0.5(7) . . . . ?
C31 C30 C34 C33 -3.2(7) . . . . ?
C32 N2 C33 C34 1.9(7) . . . . ?
C33 N2 C32 C31 -2.7(7) . . . . ?
C34 C30 C31 C32 2.5(7) . . . . ?
C35 C00I C39 C38 2.2(7) . . . . ?
C35 C00I C39 C42 179.1(4) . . . . ?
C35 C36 C37 C38 4.2(7) . . . . ?
C35 C36 C37 C41 -175.3(4) . . . . ?
C36 C35 C40 O1 31.3(7) . . . . ?
C36 C35 C40 O2 -146.4(5) . . . . ?
C36 C37 C38 C39 -0.2(7) . . . . ?
C36 C37 C41 O3 138.6(5) . . . . ?
C36 C37 C41 O4 -42.5(7) . . . . ?
C37 C38 C39 C00I -3.0(7) . . . . ?
C37 C38 C39 C42 -179.8(4) . . . . ?
C38 C37 C41 O3 -40.9(7) . . . . ?
C38 C37 C41 O4 138.0(5) . . . . ?
C38 C39 C42 O5 4.0(7) . . . . ?
C38 C39 C42 O6 -175.8(4) . . . . ?
C39 C00I C35 C36 1.8(7) . . . . ?
C39 C00I C35 C40 -174.5(4) . . . . ?
C40 C35 C36 C37 171.1(5) . . . . ?
C41 C37 C38 C39 179.3(4) . . . . ?
C44 N3 C43 O7 1.2(8) . . . . ?
C45 N3 C43 O7 171.3(5) . . . . ?

loop_
_twin_individual_id
_twin_individual_mass_fraction_refined
1 0.767(2)
2 0.233(2)
